data_7029856
loop_
_publ_author_name
'Cramer, S. Alan'
'Sturgill, Forrest L.'
'Chandrachud, Preeti P.'
'Jenkins, David M.'

_publ_section_title
;
 Overcoming NHCs neutrality: installing tetracarbenes on group 13 and 14
 metals.
;
_journal_issue 21
_journal_name_full 'Dalton transactions (Cambridge, England : 2003)'
_journal_page_first 7687
_journal_page_last 7690
_journal_paper_doi 10.1039/c4dt00990h
_journal_volume 43
_journal_year 2014
_chemical_formula_moiety 'C20 H28 Al B2 Br N8'
_chemical_formula_sum 'C20 H28 Al B2 Br N8'
_chemical_formula_weight 509.01
_chemical_name_systematic
;
 ?
;
_space_group_IT_number 12
_symmetry_cell_setting monoclinic
_symmetry_space_group_name_Hall '-C 2y'
_symmetry_space_group_name_H-M 'C 1 2/m 1'
_atom_sites_solution_hydrogens geom
_atom_sites_solution_primary direct
_atom_sites_solution_secondary difmap
_audit_creation_method SHELXL-97
_cell_angle_alpha 90.00
_cell_angle_beta 89.982(3)
_cell_angle_gamma 90.00
_cell_formula_units_Z 4
_cell_length_a 9.050(2)
_cell_length_b 13.820(3)
_cell_length_c 17.544(4)
_cell_measurement_temperature 100(2)
_cell_volume 2194.2(8)
_computing_cell_refinement 'Bruker SAINT'
_computing_data_collection 'Bruker APEX2'
_computing_data_reduction 'Bruker SAINT'
_computing_molecular_graphics 'Bruker SHELXTL'
_computing_publication_material 'Bruker SHELXTL'
_computing_structure_refinement 'SHELXL-97 (Sheldrick, 2008)'
_computing_structure_solution 'SHELXS-97 (Sheldrick, 2008)'
_diffrn_ambient_temperature 100(2)
_diffrn_measured_fraction_theta_full 0.999
_diffrn_measured_fraction_theta_max 0.999
_diffrn_measurement_device_type 'Bruker Apex II CCD'
_diffrn_measurement_method '\w scan'
_diffrn_radiation_monochromator graphite
_diffrn_radiation_source 'fine-focus sealed tube'
_diffrn_radiation_type MoK\a
_diffrn_radiation_wavelength 0.71073
_diffrn_reflns_av_R_equivalents 0.0917
_diffrn_reflns_av_sigmaI/netI 0.0690
_diffrn_reflns_limit_h_max 10
_diffrn_reflns_limit_h_min -10
_diffrn_reflns_limit_k_max 15
_diffrn_reflns_limit_k_min -15
_diffrn_reflns_limit_l_max 19
_diffrn_reflns_limit_l_min -19
_diffrn_reflns_number 8896
_diffrn_reflns_theta_full 23.28
_diffrn_reflns_theta_max 23.28
_diffrn_reflns_theta_min 1.16
_exptl_absorpt_coefficient_mu 1.941
_exptl_absorpt_correction_T_max 0.9622
_exptl_absorpt_correction_T_min 0.9092
_exptl_absorpt_correction_type multi-scan
_exptl_absorpt_process_details SADABS
_exptl_crystal_colour colourless
_exptl_crystal_density_diffrn 1.541
_exptl_crystal_density_method 'not measured'
_exptl_crystal_description plate
_exptl_crystal_F_000 1048
_exptl_crystal_size_max 0.05
_exptl_crystal_size_mid 0.04
_exptl_crystal_size_min 0.02
_refine_diff_density_max 2.006
_refine_diff_density_min -1.251
_refine_diff_density_rms 0.176
_refine_ls_extinction_method none
_refine_ls_goodness_of_fit_ref 1.084
_refine_ls_hydrogen_treatment mixed
_refine_ls_matrix_type full
_refine_ls_number_parameters 126
_refine_ls_number_reflns 1655
_refine_ls_number_restraints 6
_refine_ls_restrained_S_all 1.151
_refine_ls_R_factor_all 0.1116
_refine_ls_R_factor_gt 0.0756
_refine_ls_shift/su_max 0.000
_refine_ls_shift/su_mean 0.000
_refine_ls_structure_factor_coef Fsqd
_refine_ls_weighting_details 'calc w=1/[\s^2^(Fo^2^)+(0.0799P)^2^+66.9766P] where P=(Fo^2^+2Fc^2^)/3'
_refine_ls_weighting_scheme calc
_refine_ls_wR_factor_gt 0.1866
_refine_ls_wR_factor_ref 0.2117
_reflns_number_gt 1185
_reflns_number_total 1655
_reflns_threshold_expression >2sigma(I)
_cod_data_source_file c4dt00990h2.cif
_cod_data_source_block Al(III)BrBorate
_cod_depositor_comments 'Adding full bibliography for 7029853--7029856.cif.'
_cod_original_cell_volume 2194.1(9)
_cod_original_sg_symbol_H-M 'C 2/m'
_cod_database_code 7029856

loop_
_symmetry_equiv_pos_as_xyz
'x, y, z'
'-x, y, -z'
'x+1/2, y+1/2, z'
'-x+1/2, y+1/2, -z'
'-x, -y, -z'
'x, -y, z'
'-x+1/2, -y+1/2, -z'
'x+1/2, -y+1/2, z'

loop_
_atom_site_label
_atom_site_type_symbol
_atom_site_fract_x
_atom_site_fract_y
_atom_site_fract_z
_atom_site_U_iso_or_equiv
_atom_site_adp_type
_atom_site_occupancy
_atom_site_symmetry_multiplicity
_atom_site_calc_flag
_atom_site_refinement_flags
_atom_site_disorder_group
C19 C 0.284(3) 0.0000 0.9975(13) 0.095(9) Uiso 1 2 d SD .
H19A H 0.1967 0.0001 0.9663 0.143 Uiso 1 2 calc SR .
H19B H 0.3413 -0.0567 0.9866 0.143 Uiso 0.50 1 calc PR .
H19C H 0.3414 0.0567 0.9867 0.143 Uiso 0.50 1 calc PR .
C17 C 0.286(3) 0.0000 1.5023(13) 0.099(9) Uiso 1 2 d SD .
H17A H 0.2011 0.0000 1.5349 0.148 Uiso 1 2 calc SR .
H17B H 0.3444 0.0567 1.5121 0.148 Uiso 0.50 1 calc PR .
H17C H 0.3444 -0.0567 1.5121 0.148 Uiso 0.50 1 calc PR .
C9 C 0.077(2) 0.1195(15) 1.1839(12) 0.016(4) Uiso 0.499(7) 1 d P 1
C12 C 0.137(2) 0.2680(15) 1.1376(11) 0.020(5) Uiso 0.499(7) 1 d P 1
H12 H 0.1422 0.3348 1.1321 0.024 Uiso 0.499(7) 1 calc PR 1
C8 C -0.029(3) 0.277(2) 1.2425(18) 0.008(10) Uiso 0.499(7) 1 d P 1
H8A H -0.0971 0.3146 1.2116 0.009 Uiso 0.499(7) 1 calc PR 1
H8B H 0.0343 0.3221 1.2691 0.009 Uiso 0.499(7) 1 calc PR 1
C11 C 0.202(2) 0.2019(13) 1.0938(11) 0.021(5) Uiso 0.499(7) 1 d PD 1
H11 H 0.2632 0.2158 1.0525 0.025 Uiso 0.499(7) 1 calc PR 1
C15 C -0.1215(19) 0.2207(14) 1.3030(10) 0.012(4) Uiso 0.499(7) 1 d P 1
H15A H -0.1870 0.2657 1.3286 0.014 Uiso 0.499(7) 1 calc PR 1
H15B H -0.1822 0.1731 1.2772 0.014 Uiso 0.499(7) 1 calc PR 1
N2 N -0.0314(15) 0.1723(11) 1.3593(8) 0.011(3) Uiso 0.499(7) 1 d P 1
N3 N 0.1665(17) 0.1077(12) 1.1189(9) 0.018(4) Uiso 0.499(7) 1 d PD 1
C10 C 0.036(2) 0.0855(15) 1.3468(11) 0.014(4) Uiso 0.499(7) 1 d P 1
N4 N 0.1126(16) 0.0658(12) 1.4087(9) 0.015(4) Uiso 0.499(7) 1 d PD 1
N8 N 0.0615(16) 0.2188(12) 1.1919(9) 0.015(4) Uiso 0.499(7) 1 d P 1
C13 C 0.004(2) 0.2066(14) 1.4305(11) 0.016(4) Uiso 0.499(7) 1 d P 1
H13 H -0.0283 0.2637 1.4532 0.019 Uiso 0.499(7) 1 calc PR 1
C14 C 0.096(2) 0.1394(15) 1.4605(12) 0.020(5) Uiso 0.499(7) 1 d P 1
H14 H 0.1403 0.1426 1.5082 0.024 Uiso 0.499(7) 1 calc PR 1
C2 C 0.079(2) 0.1195(15) 1.3155(12) 0.017(4) Uiso 0.501(7) 1 d P 2
N1 N 0.1661(17) 0.1080(12) 1.3816(9) 0.016(4) Uiso 0.501(7) 1 d PD 2
N5 N 0.0604(16) 0.2185(12) 1.3077(9) 0.015(4) Uiso 0.501(7) 1 d P 2
N7 N -0.0300(16) 0.1725(12) 1.1406(9) 0.016(4) Uiso 0.501(7) 1 d P 2
N6 N 0.1126(16) 0.0662(12) 1.0913(9) 0.016(4) Uiso 0.501(7) 1 d PD 2
C3 C 0.097(2) 0.1389(14) 1.0389(11) 0.020(5) Uiso 0.501(7) 1 d P 2
H3 H 0.1405 0.1414 0.9909 0.024 Uiso 0.501(7) 1 calc PR 2
C8B C -0.030(4) 0.276(3) 1.2584(19) 0.016(11) Uiso 0.501(7) 1 d P 2
H8B1 H 0.0330 0.3225 1.2329 0.019 Uiso 0.501(7) 1 calc PR 2
H8B2 H -0.0989 0.3120 1.2898 0.019 Uiso 0.501(7) 1 calc PR 2
C4 C 0.0056(19) 0.2067(14) 1.0694(10) 0.013(4) Uiso 0.501(7) 1 d P 2
H4 H -0.0259 0.2640 1.0469 0.015 Uiso 0.501(7) 1 calc PR 2
C1 C 0.035(2) 0.0859(14) 1.1542(11) 0.013(4) Uiso 0.501(7) 1 d P 2
C7 C -0.1199(19) 0.2217(14) 1.1969(10) 0.011(4) Uiso 0.501(7) 1 d P 2
H7A H -0.1829 0.1745 1.2217 0.013 Uiso 0.501(7) 1 calc PR 2
H7B H -0.1833 0.2677 1.1710 0.013 Uiso 0.501(7) 1 calc PR 2
C6 C 0.199(2) 0.2021(12) 1.4067(11) 0.018(5) Uiso 0.501(7) 1 d PD 2
H6 H 0.2578 0.2162 1.4489 0.022 Uiso 0.501(7) 1 calc PR 2
C5 C 0.137(2) 0.2675(16) 1.3630(11) 0.021(5) Uiso 0.501(7) 1 d P 2
H5 H 0.1443 0.3343 1.3684 0.025 Uiso 0.501(7) 1 calc PR 2
Br1 Br -0.25812(15) 0.0000 1.25005(9) 0.0178(5) Uani 1 2 d S .
Al1 Al 0.0084(4) 0.0000 1.2499(2) 0.0122(9) Uiso 1 2 d S .
B1 B 0.237(2) 0.0000 1.0857(12) 0.037(5) Uiso 1 2 d S .
B2 B 0.235(2) 0.0000 1.4158(12) 0.039(5) Uiso 1 2 d S .
C16 C 0.3762(18) 0.0000 1.3629(10) 0.036(4) Uiso 1 2 d S .
H16A H 0.3463 0.0000 1.3104 0.054 Uiso 1 2 calc SR .
H16B H 0.4342 -0.0567 1.3731 0.054 Uiso 0.50 1 calc PR .
H16C H 0.4342 0.0567 1.3731 0.054 Uiso 0.50 1 calc PR .
C18 C 0.3760(18) 0.0000 1.1368(10) 0.039(4) Uiso 1 2 d S .
H18A H 0.3466 0.0000 1.1894 0.059 Uiso 1 2 calc SR .
H18B H 0.4338 0.0567 1.1264 0.059 Uiso 0.50 1 calc PR .
H18C H 0.4338 -0.0567 1.1264 0.059 Uiso 0.50 1 calc PR .

loop_
_atom_site_aniso_label
_atom_site_aniso_U_11
_atom_site_aniso_U_22
_atom_site_aniso_U_33
_atom_site_aniso_U_23
_atom_site_aniso_U_13
_atom_site_aniso_U_12
Br1 0.0154(8) 0.0045(7) 0.0336(9) 0.000 0.0016(5) 0.000

loop_
_atom_type_symbol
_atom_type_description
_atom_type_scat_dispersion_real
_atom_type_scat_dispersion_imag
_atom_type_scat_source
C C 0.0033 0.0016 'International Tables Vol C Tables 4.2.6.8 and 6.1.1.4'
H H 0.0000 0.0000 'International Tables Vol C Tables 4.2.6.8 and 6.1.1.4'
B B 0.0013 0.0007 'International Tables Vol C Tables 4.2.6.8 and 6.1.1.4'
N N 0.0061 0.0033 'International Tables Vol C Tables 4.2.6.8 and 6.1.1.4'
Al Al 0.0645 0.0514 'International Tables Vol C Tables 4.2.6.8 and 6.1.1.4'
Br Br -0.2901 2.4595 'International Tables Vol C Tables 4.2.6.8 and 6.1.1.4'

loop_
_geom_angle_atom_site_label_1
_geom_angle_atom_site_label_2
_geom_angle_atom_site_label_3
_geom_angle
_geom_angle_site_symmetry_1
_geom_angle_site_symmetry_3
N8 C9 N3 104.7(16) . .
N8 C9 Al1 133.6(14) . .
N3 C9 Al1 121.5(14) . .
C11 C12 N8 106.6(19) . .
N8 C8 C15 116(2) . .
C12 C11 N3 110.5(17) . .
N2 C15 C8 113.3(18) . .
C10 N2 C13 110.3(15) . .
C10 N2 C15 123.3(15) . .
C13 N2 C15 126.4(16) . .
C9 N3 C11 106.1(15) . .
C9 N3 B1 126.0(15) . .
C11 N3 B1 127.3(13) . .
N4 C10 N2 106.5(16) . .
N4 C10 Al1 128.1(14) . .
N2 C10 Al1 125.3(13) . .
C10 N4 C14 109.5(16) . .
C10 N4 B2 127.4(16) . .
C14 N4 B2 119.8(15) . .
C10 N4 N4 101.9(11) . 6
C14 N4 N4 137.9(11) . 6
B2 N4 N4 50.7(8) . 6
C12 N8 C9 112.1(16) . .
C12 N8 C8 116.0(19) . .
C9 N8 C8 131.7(18) . .
C14 C13 N2 105.0(17) . .
C13 C14 N4 108.6(17) . .
N5 C2 N1 104.9(16) . .
N5 C2 Al1 133.2(14) . .
N1 C2 Al1 121.9(14) . .
C6 N1 C2 105.9(15) . .
C6 N1 B2 127.9(13) . .
C2 N1 B2 125.7(15) . .
C5 N5 C2 111.0(16) . .
C5 N5 C8B 116(2) . .
C2 N5 C8B 132.4(19) . .
C1 N7 C4 111.1(15) . .
C1 N7 C7 122.6(16) . .
C4 N7 C7 126.2(16) . .
C1 N6 C3 110.6(16) . .
C1 N6 B1 126.1(16) . .
C3 N6 B1 119.8(15) . .
C1 N6 N6 101.8(11) . 6
C3 N6 N6 137.1(11) . 6
B1 N6 N6 51.0(8) . 6
C4 C3 N6 107.7(17) . .
N5 C8B C7 117(3) . .
C3 C4 N7 105.3(17) . .
N6 C1 N7 105.3(16) . .
N6 C1 Al1 128.0(14) . .
N7 C1 Al1 126.6(13) . .
N7 C7 C8B 114.1(19) . .
C5 C6 N1 111.2(17) . .
C6 C5 N5 106.9(19) . .
C1 Al1 C1 69.9(12) 6 .
C1 Al1 C10 166.4(7) 6 .
C1 Al1 C10 108.8(8) . .
C1 Al1 C10 108.8(8) 6 6
C1 Al1 C10 166.4(7) . 6
C10 Al1 C10 69.1(12) . 6
C1 Al1 C9 88.2(9) 6 .
C1 Al1 C9 21.8(6) . .
C10 Al1 C9 88.2(8) . .
C10 Al1 C9 148.9(8) 6 .
C1 Al1 C9 21.8(6) 6 6
C1 Al1 C9 88.2(9) . 6
C10 Al1 C9 148.9(8) . 6
C10 Al1 C9 88.2(8) 6 6
C9 Al1 C9 103.0(11) . 6
C1 Al1 C2 148.7(8) 6 .
C1 Al1 C2 87.6(8) . .
C10 Al1 C2 22.5(6) . .
C10 Al1 C2 87.9(9) 6 .
C9 Al1 C2 66.3(8) . .
C9 Al1 C2 145.4(8) 6 .
C1 Al1 C2 87.6(8) 6 6
C1 Al1 C2 148.7(8) . 6
C10 Al1 C2 87.9(9) . 6
C10 Al1 C2 22.5(6) 6 6
C9 Al1 C2 145.4(8) . 6
C9 Al1 C2 66.3(8) 6 6
C2 Al1 C2 103.0(11) . 6
C1 Al1 Br1 96.8(5) 6 .
C1 Al1 Br1 96.8(5) . .
C10 Al1 Br1 96.8(5) . .
C10 Al1 Br1 96.8(5) 6 .
C9 Al1 Br1 107.1(5) . .
C9 Al1 Br1 107.1(5) 6 .
C2 Al1 Br1 107.5(5) . .
C2 Al1 Br1 107.5(5) 6 .
N6 B1 N6 77.9(16) 6 .
N6 B1 C18 126.2(13) 6 .
N6 B1 C18 126.2(13) . .
N6 B1 C19 105.6(14) 6 .
N6 B1 C19 105.6(14) . .
C18 B1 C19 110.2(17) . .
N6 B1 N3 103.5(14) 6 .
N6 B1 N3 31.3(7) . .
C18 B1 N3 96.1(10) . .
C19 B1 N3 115.1(9) . .
N6 B1 N3 31.3(7) 6 6
N6 B1 N3 103.5(14) . 6
C18 B1 N3 96.1(10) . 6
C19 B1 N3 115.1(9) . 6
N3 B1 N3 119.7(16) . 6
N4 B2 N4 78.5(17) 6 .
N4 B2 C17 108.0(15) 6 .
N4 B2 C17 108.0(15) . .
N4 B2 C16 124.9(13) 6 .
N4 B2 C16 124.9(13) . .
C17 B2 C16 108.8(17) . .
N4 B2 N1 31.3(7) 6 6
N4 B2 N1 104.0(14) . 6
C17 B2 N1 116.0(9) . 6
C16 B2 N1 95.0(10) . 6
N4 B2 N1 104.0(14) 6 .
N4 B2 N1 31.3(7) . .
C17 B2 N1 116.0(9) . .
C16 B2 N1 95.0(10) . .
N1 B2 N1 119.9(16) 6 .

loop_
_geom_bond_atom_site_label_1
_geom_bond_atom_site_label_2
_geom_bond_distance
_geom_bond_site_symmetry_2
C19 B1 1.60(3) .
C17 B2 1.59(3) .
C9 N8 1.39(3) .
C9 N3 1.41(2) .
C9 Al1 2.11(2) .
C12 C11 1.33(3) .
C12 N8 1.35(3) .
C8 N8 1.45(4) .
C8 C15 1.55(3) .
C11 N3 1.41(3) .
C15 N2 1.45(2) .
N2 C10 1.36(2) .
N2 C13 1.37(2) .
N3 B1 1.721(18) .
C10 N4 1.32(2) .
C10 Al1 2.084(19) .
N4 C14 1.37(3) .
N4 B2 1.44(2) .
N4 N4 1.82(3) 6
C13 C14 1.35(3) .
C2 N5 1.38(3) .
C2 N1 1.41(2) .
C2 Al1 2.11(2) .
N1 C6 1.41(2) .
N1 B2 1.724(18) .
N5 C5 1.37(3) .
N5 C8B 1.43(4) .
N7 C1 1.36(2) .
N7 C4 1.37(2) .
N7 C7 1.45(2) .
N6 C1 1.33(2) .
N6 C3 1.37(3) .
N6 B1 1.46(2) .
N6 N6 1.83(3) 6
C3 C4 1.36(3) .
C8B C7 1.54(3) .
C1 Al1 2.071(19) .
C6 C5 1.31(3) .
Br1 Al1 2.412(4) .
Al1 C1 2.071(19) 6
Al1 C10 2.084(19) 6
Al1 C9 2.11(2) 6
Al1 C2 2.11(2) 6
B1 N6 1.46(2) 6
B1 C18 1.54(3) .
B1 N3 1.721(18) 6
B2 N4 1.44(2) 6
B2 C16 1.58(3) .
B2 N1 1.724(18) 6
